data_4024918
loop_
_publ_author_name
'Gon-Ann Lee'
'Wen-Chieh Wang'
'Shih-Fen Jiang'
'Chih-Yi Chang'
'Ru-Ting Tsai'

_publ_section_title
;
The Crossed [2+2] Cycloaddition of 1-Phenylcyclopropene and
1-Bromo-2-phenylcyclopropene
;
_journal_name_full 'Journal of Organic Chemistry'
_journal_page_first 7994
_journal_page_last 7997
_journal_paper_doi 10.1021/jo901636k
_journal_volume 74
_journal_year 2009
_chemical_formula_moiety 'C18 H12 Br2'
_chemical_formula_sum 'C18 H12 Br2'
_chemical_formula_weight 388.10
_chemical_name_systematic
;
 ?
;
_space_group_IT_number 61
_symmetry_cell_setting orthorhombic
_symmetry_space_group_name_Hall '-P 2bc 2ac'
_symmetry_space_group_name_H-M 'P c a b'
_atom_sites_solution_hydrogens geom
_atom_sites_solution_primary direct
_atom_sites_solution_secondary difmap
_audit_creation_method SHELXL-97
_cell_angle_alpha 90.00
_cell_angle_beta 90.00
_cell_angle_gamma 90.00
_cell_formula_units_Z 8
_cell_length_a 7.90300(10)
_cell_length_b 11.5700(2)
_cell_length_c 32.8950(7)
_cell_measurement_reflns_used 20273
_cell_measurement_temperature 150(2)
_cell_measurement_theta_max 25.028
_cell_measurement_theta_min 1.958
_cell_volume 3007.84(9)
_computing_cell_refinement 'HKL Scalepack (Otwinowski & Minor 1997)'
_computing_data_collection 'Collect (Nonius BV, 1997-2000)'
_computing_data_reduction 'HKL Denzo and Scalepack (Otwinowski & Minor 19'
_computing_molecular_graphics 'Ortep-3 for Windows (Farrugia, 1997)'
_computing_publication_material 'WinGX publication routines (Farrugia, 1999)'
_computing_structure_refinement 'SHELXL-97 (Sheldrick, 1997)'
_computing_structure_solution 'SHELXS-97 (Sheldrick, 1997)'
_diffrn_ambient_temperature 150(2)
_diffrn_measured_fraction_theta_full 0.997
_diffrn_measured_fraction_theta_max 0.997
_diffrn_measurement_device_type KappaCCD
_diffrn_measurement_method 'CCD rotation images, thick slices'
_diffrn_radiation_monochromator graphite
_diffrn_radiation_source 'fine-focus sealed tube'
_diffrn_radiation_type MoK\a
_diffrn_radiation_wavelength 0.71073
_diffrn_reflns_av_R_equivalents 0.0874
_diffrn_reflns_av_sigmaI/netI 0.0623
_diffrn_reflns_limit_h_max 9
_diffrn_reflns_limit_h_min -9
_diffrn_reflns_limit_k_max 13
_diffrn_reflns_limit_k_min -13
_diffrn_reflns_limit_l_max 39
_diffrn_reflns_limit_l_min -31
_diffrn_reflns_number 15409
_diffrn_reflns_theta_full 25.02
_diffrn_reflns_theta_max 25.02
_diffrn_reflns_theta_min 2.15
_exptl_absorpt_coefficient_mu 5.376
_exptl_absorpt_correction_T_max 0.6549
_exptl_absorpt_correction_T_min 0.5152
_exptl_absorpt_correction_type multi-scan
_exptl_absorpt_process_details
;
 ?
;
_exptl_crystal_colour colorless
_exptl_crystal_density_diffrn 1.714
_exptl_crystal_density_method 'not measured'
_exptl_crystal_description prism
_exptl_crystal_F_000 1520
_exptl_crystal_size_max 0.24
_exptl_crystal_size_mid 0.05
_exptl_crystal_size_min 0.03
_refine_diff_density_max 0.441
_refine_diff_density_min -0.419
_refine_diff_density_rms 0.107
_refine_ls_extinction_method none
_refine_ls_goodness_of_fit_ref 0.985
_refine_ls_hydrogen_treatment fixed
_refine_ls_matrix_type full
_refine_ls_number_parameters 181
_refine_ls_number_reflns 2649
_refine_ls_number_restraints 0
_refine_ls_restrained_S_all 0.985
_refine_ls_R_factor_all 0.0606
_refine_ls_R_factor_gt 0.0368
_refine_ls_shift/su_max 0.000
_refine_ls_shift/su_mean 0.000
_refine_ls_structure_factor_coef Fsqd
_refine_ls_weighting_details 'calc w=1/[\s^2^(Fo^2^)+(0.0407P)^2^+0.0253P] where P=(Fo^2^+2Fc^2^)/3'
_refine_ls_weighting_scheme calc
_refine_ls_wR_factor_gt 0.0767
_refine_ls_wR_factor_ref 0.0851
_reflns_number_gt 2012
_reflns_number_total 2649
_reflns_threshold_expression >2sigma(I)
_cod_data_source_file jo901636k_si_004.cif
_cod_data_source_block 7
_cod_database_code 4024918

loop_
_symmetry_equiv_pos_as_xyz
'x, y, z'
'-x, -y+1/2, z+1/2'
'x+1/2, -y, -z+1/2'
'-x+1/2, y+1/2, -z'
'-x, -y, -z'
'x, y-1/2, -z-1/2'
'-x-1/2, y, z-1/2'
'x-1/2, -y-1/2, z'

loop_
_atom_site_label
_atom_site_type_symbol
_atom_site_fract_x
_atom_site_fract_y
_atom_site_fract_z
_atom_site_U_iso_or_equiv
_atom_site_adp_type
_atom_site_occupancy
_atom_site_symmetry_multiplicity
_atom_site_calc_flag
_atom_site_refinement_flags
_atom_site_disorder_assembly
_atom_site_disorder_group
Br1 Br 0.63051(5) 0.95950(4) 0.056877(14) 0.03124(16) Uani 1 1 d . . .
Br2 Br 0.77490(5) 0.74812(4) -0.004290(13) 0.02802(15) Uani 1 1 d . . .
C1 C 0.6235(5) 0.8023(3) 0.07277(13) 0.0205(10) Uani 1 1 d . . .
C2 C 0.6805(5) 0.7154(4) 0.04714(12) 0.0218(10) Uani 1 1 d . . .
C3 C 0.6720(5) 0.6006(4) 0.05966(12) 0.0215(9) Uani 1 1 d . . .
H3 H 0.7107 0.5403 0.0419 0.026 Uiso 1 1 d R . .
C4 C 0.6086(5) 0.5725(3) 0.09768(12) 0.0197(10) Uani 1 1 d . . .
C5 C 0.5463(4) 0.6604(4) 0.12364(12) 0.0190(9) Uani 1 1 d . . .
C6 C 0.5551(5) 0.7744(4) 0.11027(12) 0.0211(10) Uani 1 1 d . . .
H6 H 0.5133 0.8355 0.1273 0.025 Uiso 1 1 d R . .
C7 C 0.4690(5) 0.6355(3) 0.16397(12) 0.0196(9) Uani 1 1 d . . .
C8 C 0.5189(5) 0.6961(4) 0.19837(14) 0.0296(11) Uani 1 1 d . . .
H8 H 0.6014 0.7566 0.1960 0.036 Uiso 1 1 d R . .
C9 C 0.4467(6) 0.6727(4) 0.23570(14) 0.0350(12) Uani 1 1 d . . .
H9 H 0.4841 0.7150 0.2592 0.042 Uiso 1 1 d R . .
C10 C 0.3261(6) 0.5866(4) 0.23977(14) 0.0345(12) Uani 1 1 d . . .
H10 H 0.2763 0.5704 0.2658 0.041 Uiso 1 1 d R . .
C11 C 0.2750(5) 0.5260(4) 0.20568(13) 0.0277(11) Uani 1 1 d . . .
H11 H 0.1932 0.4651 0.2082 0.033 Uiso 1 1 d R . .
C12 C 0.3442(5) 0.5503(3) 0.16810(13) 0.0248(10) Uani 1 1 d . . .
H12 H 0.3048 0.5098 0.1445 0.030 Uiso 1 1 d R . .
C13 C 0.6066(5) 0.4473(3) 0.10981(12) 0.0190(9) Uani 1 1 d . . .
C14 C 0.6825(5) 0.4100(4) 0.14560(13) 0.0254(10) Uani 1 1 d . . .
H14 H 0.7423 0.4640 0.1625 0.031 Uiso 1 1 d R . .
C15 C 0.6775(5) 0.2953(4) 0.15682(13) 0.0254(10) Uani 1 1 d . . .
H15 H 0.7304 0.2711 0.1816 0.030 Uiso 1 1 d R . .
C16 C 0.5959(5) 0.2160(4) 0.13221(13) 0.0260(11) Uani 1 1 d . . .
H16 H 0.5907 0.1362 0.1401 0.031 Uiso 1 1 d R . .
C17 C 0.5209(5) 0.2504(3) 0.09643(13) 0.0238(10) Uani 1 1 d . . .
H17 H 0.4634 0.1959 0.0793 0.029 Uiso 1 1 d R . .
C18 C 0.5287(5) 0.3659(3) 0.08522(12) 0.0206(10) Uani 1 1 d . . .
H18 H 0.4800 0.3909 0.0599 0.025 Uiso 1 1 d R . .

loop_
_atom_site_aniso_label
_atom_site_aniso_U_11
_atom_site_aniso_U_22
_atom_site_aniso_U_33
_atom_site_aniso_U_23
_atom_site_aniso_U_13
_atom_site_aniso_U_12
Br1 0.0360(3) 0.0218(3) 0.0360(3) 0.0044(2) -0.0008(2) -0.0040(2)
Br2 0.0272(2) 0.0337(3) 0.0232(3) 0.0040(2) 0.00198(18) -0.0044(2)
C1 0.017(2) 0.018(2) 0.027(3) 0.001(2) -0.0066(18) -0.0010(17)
C2 0.015(2) 0.031(3) 0.019(2) 0.007(2) 0.0008(17) -0.0056(19)
C3 0.020(2) 0.029(3) 0.015(2) -0.002(2) -0.0020(18) 0.0031(19)
C4 0.017(2) 0.024(2) 0.018(2) 0.0022(19) -0.0036(17) 0.0023(18)
C5 0.013(2) 0.025(2) 0.019(2) 0.000(2) -0.0021(17) 0.0000(18)
C6 0.021(2) 0.023(2) 0.019(2) -0.0005(19) -0.0040(18) 0.0010(18)
C7 0.023(2) 0.014(2) 0.021(2) -0.0001(19) 0.0009(18) 0.0052(18)
C8 0.034(3) 0.029(3) 0.026(3) 0.000(2) 0.001(2) 0.003(2)
C9 0.045(3) 0.036(3) 0.025(3) -0.006(2) -0.006(2) 0.002(2)
C10 0.047(3) 0.037(3) 0.019(3) 0.009(2) 0.011(2) 0.008(3)
C11 0.033(3) 0.023(3) 0.028(3) 0.001(2) 0.011(2) 0.001(2)
C12 0.029(2) 0.022(2) 0.023(3) -0.002(2) 0.0049(19) 0.000(2)
C13 0.018(2) 0.021(2) 0.017(2) 0.006(2) 0.0044(17) 0.0044(19)
C14 0.028(2) 0.028(3) 0.021(2) 0.001(2) 0.0016(19) 0.000(2)
C15 0.029(2) 0.026(2) 0.021(2) 0.001(2) -0.0021(19) 0.006(2)
C16 0.023(2) 0.022(2) 0.033(3) 0.006(2) 0.004(2) 0.008(2)
C17 0.021(2) 0.023(3) 0.028(3) -0.005(2) 0.0049(18) -0.0002(19)
C18 0.024(2) 0.022(2) 0.016(2) 0.0002(19) 0.0043(18) 0.0060(19)

loop_
_atom_type_symbol
_atom_type_description
_atom_type_scat_dispersion_real
_atom_type_scat_dispersion_imag
_atom_type_scat_source
C C 0.0033 0.0016 'International Tables Vol C Tables 4.2.6.8 and 6.1.1.4'
H H 0.0000 0.0000 'International Tables Vol C Tables 4.2.6.8 and 6.1.1.4'
Br Br -0.2901 2.4595 'International Tables Vol C Tables 4.2.6.8 and 6.1.1.4'
N N 0.0061 0.0033 'International Tables Vol C Tables 4.2.6.8 and 6.1.1.4'
O O 0.0106 0.0060 'International Tables Vol C Tables 4.2.6.8 and 6.1.1.4'

loop_
_geom_angle_atom_site_label_1
_geom_angle_atom_site_label_2
_geom_angle_atom_site_label_3
_geom_angle
_geom_angle_site_symmetry_1
_geom_angle_site_symmetry_3
_geom_angle_publ_flag
C6 C1 C2 120.0(4) . . ?
C6 C1 Br1 118.8(3) . . ?
C2 C1 Br1 121.3(3) . . ?
C1 C2 C3 119.7(4) . . ?
C1 C2 Br2 121.9(3) . . ?
C3 C2 Br2 118.4(3) . . ?
C4 C3 C2 120.5(4) . . ?
C3 C4 C5 120.1(4) . . ?
C3 C4 C13 118.0(4) . . ?
C5 C4 C13 121.9(4) . . ?
C6 C5 C4 118.2(4) . . ?
C6 C5 C7 119.1(4) . . ?
C4 C5 C7 122.7(4) . . ?
C1 C6 C5 121.4(4) . . ?
C8 C7 C12 118.5(4) . . ?
C8 C7 C5 120.7(4) . . ?
C12 C7 C5 120.8(4) . . ?
C9 C8 C7 120.5(4) . . ?
C8 C9 C10 120.8(4) . . ?
C11 C10 C9 119.2(4) . . ?
C12 C11 C10 120.5(4) . . ?
C11 C12 C7 120.6(4) . . ?
C18 C13 C14 118.4(4) . . ?
C18 C13 C4 120.3(4) . . ?
C14 C13 C4 121.3(4) . . ?
C15 C14 C13 120.9(4) . . ?
C14 C15 C16 119.7(4) . . ?
C17 C16 C15 120.6(4) . . ?
C16 C17 C18 119.1(4) . . ?
C13 C18 C17 121.3(4) . . ?

loop_
_geom_bond_atom_site_label_1
_geom_bond_atom_site_label_2
_geom_bond_distance
_geom_bond_site_symmetry_2
_geom_bond_publ_flag
Br1 C1 1.893(4) . ?
Br2 C2 1.887(4) . ?
C1 C6 1.385(6) . ?
C1 C2 1.387(6) . ?
C2 C3 1.393(6) . ?
C3 C4 1.386(5) . ?
C4 C5 1.416(5) . ?
C4 C13 1.502(5) . ?
C5 C6 1.392(5) . ?
C5 C7 1.489(6) . ?
C7 C8 1.389(6) . ?
C7 C12 1.401(5) . ?
C8 C9 1.381(6) . ?
C9 C10 1.385(6) . ?
C10 C11 1.383(6) . ?
C11 C12 1.381(6) . ?
C13 C18 1.386(5) . ?
C13 C14 1.390(6) . ?
C14 C15 1.378(6) . ?
C15 C16 1.383(6) . ?
C16 C17 1.377(6) . ?
C17 C18 1.387(5) . ?

loop_
_cod_related_entry_id
_cod_related_entry_database
_cod_related_entry_code
1 ChemSpider 26668260
